data_7715512
loop_
_publ_author_name
'Chi, Yang'
'Xin, Mei-Ling'

_publ_section_title
;
 Chromium iodate: the structure and origin of optical second harmonic
 generation.
;
_journal_issue 16
_journal_name_full 'Dalton transactions (Cambridge, England : 2003)'
_journal_page_first 7093
_journal_page_last 7099
_journal_paper_doi 10.1039/d4dt00470a
_journal_volume 53
_journal_year 2024
_chemical_formula_moiety 'Cr1 I3 O9'
_chemical_formula_sum 'Cr I3 O9'
_chemical_formula_weight 576.70
_space_group_crystal_system hexagonal
_space_group_IT_number 173
_space_group_name_Hall 'P 6c'
_space_group_name_H-M_alt 'P 63'
_atom_sites_solution_primary dual
_audit_creation_date 2024-01-16
_audit_creation_method
;
Olex2 1.3
(compiled 2020.11.12 svn.r5f609507 for OlexSys, GUI svn.r6226)
;
_audit_update_record
;
2024-01-17 deposited with the CCDC.	2024-03-20 downloaded from the CCDC.
;
_cell_angle_alpha 90
_cell_angle_beta 90
_cell_angle_gamma 120
_cell_formula_units_Z 2
_cell_length_a 9.1319(4)
_cell_length_b 9.1319(4)
_cell_length_c 5.2815(3)
_cell_measurement_reflns_used 1699
_cell_measurement_temperature 273.15
_cell_measurement_theta_max 29.74
_cell_measurement_theta_min 2.58
_cell_volume 381.43(3)
_computing_cell_refinement 'SAINT V8.40A (Bruker, 2019)'
_computing_data_reduction 'SAINT V8.40A (Bruker, 2019)'
_computing_molecular_graphics 'Olex2 1.3 (Dolomanov et al., 2009)'
_computing_publication_material 'Olex2 1.3 (Dolomanov et al., 2009)'
_computing_structure_refinement 'SHELXL 2018/3 (Sheldrick, 2015)'
_computing_structure_solution 'SHELXT 2018/2 (Sheldrick, 2018)'
_diffrn_ambient_temperature 273.15
_diffrn_measured_fraction_theta_full 1.000
_diffrn_measured_fraction_theta_max 0.912
_diffrn_measurement_device_type 'CCD area detector'
_diffrn_measurement_method 'phi and omega scans'
_diffrn_radiation_monochromator graphite
_diffrn_radiation_type MoK\a
_diffrn_radiation_wavelength 0.71073
_diffrn_reflns_av_R_equivalents 0.0486
_diffrn_reflns_av_unetI/netI 0.0514
_diffrn_reflns_Laue_measured_fraction_full 1.000
_diffrn_reflns_Laue_measured_fraction_max 0.912
_diffrn_reflns_limit_h_max 10
_diffrn_reflns_limit_h_min -12
_diffrn_reflns_limit_k_max 13
_diffrn_reflns_limit_k_min -13
_diffrn_reflns_limit_l_max 6
_diffrn_reflns_limit_l_min -7
_diffrn_reflns_number 4362
_diffrn_reflns_point_group_measured_fraction_full 0.976
_diffrn_reflns_point_group_measured_fraction_max 0.842
_diffrn_reflns_theta_full 25.242
_diffrn_reflns_theta_max 33.295
_diffrn_reflns_theta_min 2.575
_diffrn_source_current 30.0
_diffrn_source_power 1.5
_diffrn_source_voltage 50.0
_exptl_absorpt_coefficient_mu 13.666
_exptl_absorpt_correction_T_max 0.7465
_exptl_absorpt_correction_T_min 0.6015
_exptl_absorpt_correction_type none
_exptl_absorpt_process_details
;
SADABS-2016/2 (Bruker,2016/2) was used for absorption correction.
wR2(int) was 0.0753 before and 0.0625 after correction.
The Ratio of minimum to maximum transmission is 0.8058.
The \l/2 correction factor is Not present.
;
_exptl_crystal_colour green
_exptl_crystal_colour_primary green
_exptl_crystal_density_diffrn 5.021
_exptl_crystal_description needle
_exptl_crystal_F_000 510
_exptl_crystal_size_max 0.03
_exptl_crystal_size_mid 0.01
_exptl_crystal_size_min 0.01
_refine_diff_density_max 1.809
_refine_diff_density_min -1.439
_refine_diff_density_rms 0.318
_refine_ls_abs_structure_details
;
 Flack x determined using 254 quotients [(I+)-(I-)]/[(I+)+(I-)]
 (Parsons, Flack and Wagner, Acta Cryst. B69 (2013) 249-259).
;
_refine_ls_abs_structure_Flack -0.01(6)
_refine_ls_extinction_coef 0.0019(5)
_refine_ls_extinction_expression Fc^*^=kFc[1+0.001xFc^2^\l^3^/sin(2\q)]^-1/4^
_refine_ls_extinction_method 'SHELXL-2018/3 (Sheldrick 2018)'
_refine_ls_goodness_of_fit_ref 1.070
_refine_ls_hydrogen_treatment undef
_refine_ls_matrix_type full
_refine_ls_number_parameters 41
_refine_ls_number_reflns 843
_refine_ls_number_restraints 1
_refine_ls_restrained_S_all 1.069
_refine_ls_R_factor_all 0.0561
_refine_ls_R_factor_gt 0.0326
_refine_ls_shift/su_max 0.000
_refine_ls_shift/su_mean 0.000
_refine_ls_structure_factor_coef Fsqd
_refine_ls_weighting_details 'w=1/[\s^2^(Fo^2^)+(0.0202P)^2^+3.1374P] where P=(Fo^2^+2Fc^2^)/3'
_refine_ls_weighting_scheme calc
_refine_ls_wR_factor_gt 0.0653
_refine_ls_wR_factor_ref 0.0707
_reflns_Friedel_coverage 0.693
_reflns_Friedel_fraction_full 0.947
_reflns_Friedel_fraction_max 0.758
_reflns_number_gt 678
_reflns_number_total 843
_reflns_threshold_expression 'I > 2\s(I)'
_cod_data_source_file d4dt00470a2.cif
_cod_data_source_block a
_cod_depositor_comments 'Adding full bibliography for 7715512.cif.'
_cod_original_cell_volume 381.43(4)
_cod_database_code 7715512
_shelx_shelxl_version_number 2018/3
_shelx_space_group_comment
;
The symmetry employed for this shelxl refinement is uniquely defined
by the following loop, which should always be used as a source of
symmetry information in preference to the above space-group names.
They are only intended as comments.
;
_shelx_estimated_absorpt_t_max 0.875
_shelx_estimated_absorpt_t_min 0.685
_olex2_refinement_description
;
;
_olex2_submission_special_instructions 'No special instructions were received'

loop_
_space_group_symop_operation_xyz
'x, y, z'
'-y, x-y, z'
'-x+y, -x, z'
'-x, -y, z+1/2'
'y, -x+y, z+1/2'
'x-y, x, z+1/2'

loop_
_atom_site_label
_atom_site_type_symbol
_atom_site_fract_x
_atom_site_fract_y
_atom_site_fract_z
_atom_site_U_iso_or_equiv
_atom_site_adp_type
_atom_site_occupancy
_atom_site_site_symmetry_order
_atom_site_calc_flag
_atom_site_refinement_flags_posn
_atom_site_refinement_flags_adp
_atom_site_refinement_flags_occupancy
_atom_site_disorder_assembly
_atom_site_disorder_group
I1 I 0.31624(7) 0.33681(7) 0.4883(4) 0.0154(2) Uani 1 1 d . . . . .
Cr1 Cr 0.666667 0.333333 0.3485(7) 0.0175(7) Uani 1 3 d S T P . .
O1 O 0.4747(10) 0.2831(10) 0.5824(15) 0.0178(17) Uani 1 1 d . . . . .
O2 O 0.1669(12) 0.2187(11) 0.730(2) 0.031(2) Uani 1 1 d . . . . .
O3 O 0.4227(11) 0.5477(10) 0.6387(19) 0.0202(17) Uani 1 1 d . . . . .

loop_
_atom_site_aniso_label
_atom_site_aniso_U_11
_atom_site_aniso_U_22
_atom_site_aniso_U_33
_atom_site_aniso_U_23
_atom_site_aniso_U_13
_atom_site_aniso_U_12
I1 0.0151(3) 0.0168(3) 0.0173(3) -0.0005(5) -0.0002(8) 0.0102(2)
Cr1 0.0160(9) 0.0160(9) 0.0205(18) 0.000 0.000 0.0080(5)
O1 0.015(4) 0.018(4) 0.024(4) 0.003(3) 0.005(3) 0.010(3)
O2 0.034(5) 0.022(4) 0.040(6) 0.005(4) 0.020(5) 0.016(4)
O3 0.023(4) 0.015(4) 0.027(5) -0.007(3) 0.001(4) 0.013(4)

loop_
_atom_type_symbol
_atom_type_description
_atom_type_scat_dispersion_real
_atom_type_scat_dispersion_imag
_atom_type_scat_source
Cr Cr 0.3209 0.6236 'International Tables Vol C Tables 4.2.6.8 and 6.1.1.4'
I I -0.4742 1.8119 'International Tables Vol C Tables 4.2.6.8 and 6.1.1.4'
O O 0.0106 0.0060 'International Tables Vol C Tables 4.2.6.8 and 6.1.1.4'

loop_
_geom_angle_atom_site_label_1
_geom_angle_atom_site_label_2
_geom_angle_atom_site_label_3
_geom_angle
_geom_angle_site_symmetry_1
_geom_angle_site_symmetry_3
_geom_angle_publ_flag
O1 I1 O3 95.1(4) . . ?
O2 I1 O1 96.4(4) . . ?
O2 I1 O3 99.6(4) . . ?
O1 Cr1 O1 85.9(4) 3_665 . ?
O1 Cr1 O1 85.9(4) 2_655 . ?
O1 Cr1 O1 85.9(4) 2_655 3_665 ?
O3 Cr1 O1 85.3(4) 5_554 2_655 ?
O3 Cr1 O1 170.4(4) 6_654 . ?
O3 Cr1 O1 97.3(3) 4_664 3_665 ?
O3 Cr1 O1 97.3(3) 5_554 . ?
O3 Cr1 O1 85.3(4) 4_664 . ?
O3 Cr1 O1 170.4(4) 4_664 2_655 ?
O3 Cr1 O1 97.3(3) 6_654 2_655 ?
O3 Cr1 O1 170.4(4) 5_554 3_665 ?
O3 Cr1 O1 85.3(4) 6_654 3_665 ?
O3 Cr1 O3 92.0(4) 6_654 4_664 ?
O3 Cr1 O3 92.0(4) 6_654 5_554 ?
O3 Cr1 O3 92.0(4) 5_554 4_664 ?
I1 O1 Cr1 119.7(4) . . ?
I1 O3 Cr1 131.5(5) . 4_665 ?

loop_
_geom_bond_atom_site_label_1
_geom_bond_atom_site_label_2
_geom_bond_distance
_geom_bond_site_symmetry_2
_geom_bond_publ_flag
I1 O1 1.814(8) . ?
I1 O2 1.785(10) . ?
I1 O3 1.847(9) . ?
Cr1 O1 2.001(8) 3_665 ?
Cr1 O1 2.001(8) 2_655 ?
Cr1 O1 2.001(8) . ?
Cr1 O3 1.990(8) 5_554 ?
Cr1 O3 1.990(8) 6_654 ?
Cr1 O3 1.990(8) 4_664 ?

loop_
_geom_torsion_atom_site_label_1
_geom_torsion_atom_site_label_2
_geom_torsion_atom_site_label_3
_geom_torsion_atom_site_label_4
_geom_torsion
_geom_torsion_site_symmetry_1
_geom_torsion_site_symmetry_2
_geom_torsion_site_symmetry_3
_geom_torsion_site_symmetry_4
_geom_torsion_publ_flag
O1 I1 O3 Cr1 -136.0(7) . . . 4_665 ?
O2 I1 O1 Cr1 167.2(5) . . . . ?
O2 I1 O3 Cr1 -38.6(7) . . . 4_665 ?
O3 I1 O1 Cr1 -92.5(6) . . . . ?
